data_7218606
loop_
_publ_author_name
'Li, Quan-Quan'
'Kang, Yi-Fan'
'Ren, Chun-Yan'
'Yang, Guo-Ping'
'Liu, Qing Liu, Ping'
'Wang, Yao-Yu'

_publ_section_title
;
 Reaction-controlled assemblies and structural diversities of seven
 Co(ii)/Cu(ii) complexes based on a bipyridine-dicarboxylate N-oxide
 ligand
;
_journal_issue 4
_journal_name_full CrystEngComm
_journal_page_first 775
_journal_paper_doi 10.1039/C4CE02008A
_journal_volume 17
_journal_year 2015
_chemical_formula_sum 'C48 H28 Cu2 N8 O12'
_chemical_formula_weight 1035.86
_chemical_name_systematic
; 
 ? 
;
_space_group_IT_number 14
_symmetry_cell_setting monoclinic
_symmetry_space_group_name_Hall '-P 2yn'
_symmetry_space_group_name_H-M 'P 1 21/n 1'
_atom_sites_solution_hydrogens geom
_atom_sites_solution_primary direct
_atom_sites_solution_secondary difmap
_audit_creation_method SHELXL-97
_cell_angle_alpha 90.00
_cell_angle_beta 92.947(2)
_cell_angle_gamma 90.00
_cell_formula_units_Z 2
_cell_length_a 9.3276(10)
_cell_length_b 11.9664(13)
_cell_length_c 19.099(2)
_cell_measurement_reflns_used 1547
_cell_measurement_temperature 296(2)
_cell_measurement_theta_max 20.25
_cell_measurement_theta_min 2.38
_cell_volume 2129.0(4)
_computing_cell_refinement 'Bruker SAINT'
_computing_data_collection 'Bruker APEX2'
_computing_data_reduction 'Bruker SAINT'
_computing_molecular_graphics 'Bruker SHELXTL'
_computing_publication_material 'Bruker SHELXTL'
_computing_structure_refinement 'SHELXL-97 (Sheldrick, 2008)'
_computing_structure_solution 'SHELXS-97 (Sheldrick, 2008)'
_diffrn_ambient_temperature 296(2)
_diffrn_measured_fraction_theta_full 0.999
_diffrn_measured_fraction_theta_max 0.999
_diffrn_measurement_device_type 'Bruker APEX-II CCD'
_diffrn_measurement_method '\f and \w scans'
_diffrn_radiation_monochromator graphite
_diffrn_radiation_source 'fine-focus sealed tube'
_diffrn_radiation_type MoK\a
_diffrn_radiation_wavelength 0.71073
_diffrn_reflns_av_R_equivalents 0.0463
_diffrn_reflns_av_sigmaI/netI 0.0580
_diffrn_reflns_limit_h_max 11
_diffrn_reflns_limit_h_min -11
_diffrn_reflns_limit_k_max 10
_diffrn_reflns_limit_k_min -14
_diffrn_reflns_limit_l_max 19
_diffrn_reflns_limit_l_min -22
_diffrn_reflns_number 10555
_diffrn_reflns_theta_full 25.10
_diffrn_reflns_theta_max 25.10
_diffrn_reflns_theta_min 2.01
_exptl_absorpt_coefficient_mu 1.078
_exptl_absorpt_correction_T_max 0.7743
_exptl_absorpt_correction_T_min 0.7380
_exptl_absorpt_correction_type multi-scan
_exptl_absorpt_process_details SADABS
_exptl_crystal_colour green
_exptl_crystal_density_diffrn 1.616
_exptl_crystal_density_method 'not measured'
_exptl_crystal_description block
_exptl_crystal_F_000 1052
_exptl_crystal_size_max 0.30
_exptl_crystal_size_mid 0.28
_exptl_crystal_size_min 0.25
_refine_diff_density_max 0.293
_refine_diff_density_min -0.337
_refine_diff_density_rms 0.060
_refine_ls_extinction_method none
_refine_ls_goodness_of_fit_ref 1.002
_refine_ls_hydrogen_treatment constr
_refine_ls_matrix_type full
_refine_ls_number_parameters 316
_refine_ls_number_reflns 3790
_refine_ls_number_restraints 0
_refine_ls_restrained_S_all 1.002
_refine_ls_R_factor_all 0.0659
_refine_ls_R_factor_gt 0.0410
_refine_ls_shift/su_max 0.002
_refine_ls_shift/su_mean 0.000
_refine_ls_structure_factor_coef Fsqd
_refine_ls_weighting_details 'calc w=1/[\s^2^(Fo^2^)+(0.0428P)^2^+0.0000P] where P=(Fo^2^+2Fc^2^)/3'
_refine_ls_weighting_scheme calc
_refine_ls_wR_factor_gt 0.0877
_refine_ls_wR_factor_ref 0.0978
_reflns_number_gt 2710
_reflns_number_total 3790
_reflns_threshold_expression >2sigma(I)
_cod_data_source_file c4ce02008a2.cif
_cod_data_source_block 3
_cod_depositor_comments
;
The following automatic conversions were performed:

'_symmetry_cell_setting' value 'Monoclinic' changed to 'monoclinic'
according to
/usr/data/users/saulius/crontab/automatic-downloads/rss-feeds/RSC/lib/dictionaries/cif_core.dic
dictionary named 'cif_core.dic' version 2.4.2 from 2011-04-26.

Automatic conversion script
Id: cif_fix_values 2827 2014-09-09 07:05:25Z andrius 

 Adding full bibliography for 7218604--7218608.cif.
;
_cod_original_cell_volume 2128.9(4)
_cod_original_sg_symbol_H-M 'P2(1)/n  '
_cod_database_code 7218606

loop_
_symmetry_equiv_pos_as_xyz
'x, y, z'
'-x+1/2, y+1/2, -z+1/2'
'-x, -y, -z'
'x-1/2, -y-1/2, z-1/2'

loop_
_atom_site_label
_atom_site_type_symbol
_atom_site_fract_x
_atom_site_fract_y
_atom_site_fract_z
_atom_site_U_iso_or_equiv
_atom_site_adp_type
_atom_site_occupancy
_atom_site_symmetry_multiplicity
_atom_site_calc_flag
_atom_site_refinement_flags
C1 C 0.7707(3) 0.6842(3) 0.79746(17) 0.0385(8) Uani 1 1 d .
H1 H 0.7522 0.7477 0.7704 0.046 Uiso 1 1 calc R
C2 C 0.6691(3) 0.6449(3) 0.83904(18) 0.0418(9) Uani 1 1 d .
H2 H 0.5814 0.6815 0.8406 0.050 Uiso 1 1 calc R
C3 C 0.6950(3) 0.5509(3) 0.87906(17) 0.0375(8) Uani 1 1 d .
H3 H 0.6266 0.5256 0.9090 0.045 Uiso 1 1 calc R
C4 C 0.8236(3) 0.4942(2) 0.87459(15) 0.0290(7) Uani 1 1 d .
C5 C 0.9265(3) 0.5359(2) 0.83176(15) 0.0267(7) Uani 1 1 d .
C6 C 1.0668(3) 0.4830(2) 0.81967(15) 0.0278(7) Uani 1 1 d .
C7 C 1.2001(3) 0.5250(2) 0.84211(16) 0.0299(7) Uani 1 1 d .
C8 C 1.3233(4) 0.4689(3) 0.82386(19) 0.0477(9) Uani 1 1 d .
H8 H 1.4134 0.4956 0.8388 0.057 Uiso 1 1 calc R
C9 C 1.3114(4) 0.3739(3) 0.7838(2) 0.0517(10) Uani 1 1 d .
H9 H 1.3934 0.3352 0.7722 0.062 Uiso 1 1 calc R
C10 C 1.1797(4) 0.3366(3) 0.76106(18) 0.0450(9) Uani 1 1 d .
H10 H 1.1726 0.2727 0.7333 0.054 Uiso 1 1 calc R
C11 C 0.8501(4) 0.3899(3) 0.91668(17) 0.0340(8) Uani 1 1 d .
C12 C 1.2147(4) 0.6276(3) 0.88735(17) 0.0328(8) Uani 1 1 d .
C13 C 0.6071(4) 0.1243(3) 0.90457(18) 0.0432(9) Uani 1 1 d .
H13 H 0.5923 0.1938 0.8836 0.052 Uiso 1 1 calc R
C14 C 0.5290(4) 0.0334(3) 0.87873(18) 0.0475(10) Uani 1 1 d .
H14 H 0.4631 0.0427 0.8410 0.057 Uiso 1 1 calc R
C15 C 0.5481(4) -0.0695(3) 0.90812(19) 0.0476(10) Uani 1 1 d .
H15 H 0.4950 -0.1302 0.8910 0.057 Uiso 1 1 calc R
C16 C 0.6493(4) -0.0829(3) 0.96477(18) 0.0385(8) Uani 1 1 d .
C17 C 0.6807(4) -0.1862(3) 0.9999(2) 0.0496(10) Uani 1 1 d .
H17 H 0.6316 -0.2505 0.9855 0.060 Uiso 1 1 calc R
C18 C 0.7801(4) -0.1924(3) 1.0536(2) 0.0475(9) Uani 1 1 d .
H18 H 0.7977 -0.2607 1.0756 0.057 Uiso 1 1 calc R
C19 C 0.8588(3) -0.0965(3) 1.07746(18) 0.0389(8) Uani 1 1 d .
C20 C 0.8282(3) 0.0066(3) 1.04528(17) 0.0348(8) Uani 1 1 d .
C21 C 0.7244(3) 0.0128(3) 0.98771(16) 0.0336(8) Uani 1 1 d .
C22 C 0.9652(4) -0.0951(3) 1.13250(19) 0.0473(9) Uani 1 1 d .
H22 H 0.9906 -0.1610 1.1558 0.057 Uiso 1 1 calc R
C23 C 1.0311(4) 0.0026(3) 1.15163(19) 0.0514(10) Uani 1 1 d .
H23 H 1.1022 0.0034 1.1876 0.062 Uiso 1 1 calc R
C24 C 0.9915(4) 0.1016(3) 1.11712(19) 0.0473(9) Uani 1 1 d .
H24 H 1.0362 0.1679 1.1314 0.057 Uiso 1 1 calc R
Cu1 Cu 0.81295(4) 0.23581(3) 1.010589(19) 0.03320(15) Uani 1 1 d .
N1 N 0.8993(3) 0.6319(2) 0.79486(13) 0.0322(6) Uani 1 1 d .
N2 N 1.0588(3) 0.3900(2) 0.77784(14) 0.0360(7) Uani 1 1 d .
N3 N 0.8924(3) 0.1046(2) 1.06461(14) 0.0370(7) Uani 1 1 d .
N4 N 0.7028(3) 0.1153(2) 0.95854(13) 0.0355(7) Uani 1 1 d .
O1 O 0.7421(2) 0.35256(18) 0.94798(11) 0.0425(6) Uani 1 1 d .
O2 O 0.9678(3) 0.3446(2) 0.92049(12) 0.0511(7) Uani 1 1 d .
O3 O 1.1077(2) 0.65489(17) 0.92197(11) 0.0341(5) Uani 1 1 d .
O4 O 1.3310(2) 0.6782(2) 0.89065(12) 0.0477(6) Uani 1 1 d .
O5 O 0.9976(2) 0.67500(19) 0.75670(12) 0.0455(6) Uani 1 1 d .
O6 O 0.9352(3) 0.3532(2) 0.75444(13) 0.0575(7) Uani 1 1 d .

loop_
_atom_site_aniso_label
_atom_site_aniso_U_11
_atom_site_aniso_U_22
_atom_site_aniso_U_33
_atom_site_aniso_U_23
_atom_site_aniso_U_13
_atom_site_aniso_U_12
C1 0.036(2) 0.0276(18) 0.051(2) 0.0086(16) -0.0063(17) 0.0016(16)
C2 0.0294(18) 0.032(2) 0.063(2) 0.0057(18) -0.0024(18) 0.0066(15)
C3 0.0256(18) 0.039(2) 0.048(2) 0.0024(16) 0.0026(15) 0.0007(15)
C4 0.0325(18) 0.0220(16) 0.0323(18) -0.0016(14) 0.0006(14) -0.0027(14)
C5 0.0276(17) 0.0227(17) 0.0294(18) -0.0008(13) -0.0024(14) -0.0034(13)
C6 0.0328(18) 0.0197(16) 0.0315(18) 0.0004(13) 0.0069(14) -0.0004(14)
C7 0.0295(18) 0.0277(18) 0.0327(19) -0.0013(14) 0.0044(14) -0.0008(14)
C8 0.032(2) 0.046(2) 0.065(3) -0.0100(19) 0.0060(18) 0.0052(17)
C9 0.043(2) 0.043(2) 0.071(3) -0.007(2) 0.019(2) 0.0127(19)
C10 0.063(3) 0.0273(19) 0.047(2) -0.0099(16) 0.0177(19) 0.0022(18)
C11 0.040(2) 0.0270(18) 0.0348(19) -0.0014(15) 0.0009(16) -0.0035(16)
C12 0.0330(19) 0.0279(18) 0.037(2) 0.0008(14) -0.0022(16) -0.0035(15)
C13 0.057(2) 0.035(2) 0.036(2) 0.0034(16) -0.0003(18) 0.0001(18)
C14 0.055(2) 0.048(2) 0.039(2) -0.0076(18) -0.0039(18) -0.0011(19)
C15 0.055(2) 0.040(2) 0.048(2) -0.0162(18) 0.0024(19) -0.0104(18)
C16 0.045(2) 0.032(2) 0.039(2) -0.0070(16) 0.0095(17) -0.0006(16)
C17 0.055(2) 0.0264(19) 0.068(3) -0.0059(18) 0.011(2) -0.0056(18)
C18 0.054(2) 0.0252(19) 0.064(3) 0.0022(18) 0.013(2) 0.0040(17)
C19 0.038(2) 0.032(2) 0.047(2) 0.0053(16) 0.0089(17) 0.0089(16)
C20 0.040(2) 0.0270(18) 0.038(2) -0.0038(15) 0.0090(16) 0.0030(15)
C21 0.042(2) 0.0238(18) 0.036(2) -0.0012(14) 0.0114(16) -0.0004(15)
C22 0.050(2) 0.041(2) 0.052(2) 0.0077(18) 0.0059(19) 0.0146(18)
C23 0.055(2) 0.050(3) 0.048(2) -0.001(2) -0.0072(19) 0.011(2)
C24 0.053(2) 0.040(2) 0.048(2) -0.0048(18) -0.0029(19) 0.0016(18)
Cu1 0.0395(3) 0.0248(2) 0.0354(3) 0.00033(18) 0.00281(18) -0.00212(18)
N1 0.0327(15) 0.0233(15) 0.0404(16) 0.0029(12) 0.0002(13) -0.0056(12)
N2 0.0397(17) 0.0277(16) 0.0408(17) -0.0058(13) 0.0059(14) -0.0060(13)
N3 0.0434(17) 0.0292(16) 0.0381(17) -0.0031(12) 0.0001(14) 0.0030(13)
N4 0.0437(17) 0.0318(16) 0.0309(16) 0.0008(12) 0.0019(13) -0.0041(13)
O1 0.0400(13) 0.0386(14) 0.0493(15) 0.0131(11) 0.0055(11) -0.0093(11)
O2 0.0524(16) 0.0434(15) 0.0587(17) 0.0161(12) 0.0143(13) 0.0185(13)
O3 0.0283(12) 0.0323(13) 0.0421(13) -0.0065(10) 0.0058(10) 0.0000(10)
O4 0.0361(13) 0.0464(16) 0.0613(17) -0.0122(12) 0.0086(12) -0.0150(12)
O5 0.0476(14) 0.0382(14) 0.0512(15) 0.0128(12) 0.0084(12) -0.0077(12)
O6 0.0528(16) 0.0566(18) 0.0628(18) -0.0236(13) 0.0000(14) -0.0194(13)

loop_
_atom_type_symbol
_atom_type_description
_atom_type_scat_dispersion_real
_atom_type_scat_dispersion_imag
_atom_type_scat_source
C C 0.0033 0.0016 'International Tables Vol C Tables 4.2.6.8 and 6.1.1.4'
H H 0.0000 0.0000 'International Tables Vol C Tables 4.2.6.8 and 6.1.1.4'
N N 0.0061 0.0033 'International Tables Vol C Tables 4.2.6.8 and 6.1.1.4'
O O 0.0106 0.0060 'International Tables Vol C Tables 4.2.6.8 and 6.1.1.4'
Cu Cu 0.3201 1.2651 'International Tables Vol C Tables 4.2.6.8 and 6.1.1.4'

loop_
_geom_angle_atom_site_label_1
_geom_angle_atom_site_label_2
_geom_angle_atom_site_label_3
_geom_angle
_geom_angle_site_symmetry_1
_geom_angle_site_symmetry_3
C2 C1 N1 120.6(3) . .
C2 C1 H1 119.7 . .
N1 C1 H1 119.7 . .
C1 C2 C3 120.2(3) . .
C1 C2 H2 119.9 . .
C3 C2 H2 119.9 . .
C2 C3 C4 119.7(3) . .
C2 C3 H3 120.1 . .
C4 C3 H3 120.1 . .
C3 C4 C5 119.2(3) . .
C3 C4 C11 119.7(3) . .
C5 C4 C11 121.1(3) . .
N1 C5 C4 119.5(3) . .
N1 C5 C6 114.9(3) . .
C4 C5 C6 125.6(3) . .
N2 C6 C7 119.7(3) . .
N2 C6 C5 114.6(3) . .
C7 C6 C5 125.6(3) . .
C6 C7 C8 119.1(3) . .
C6 C7 C12 121.7(3) . .
C8 C7 C12 119.1(3) . .
C9 C8 C7 119.7(3) . .
C9 C8 H8 120.1 . .
C7 C8 H8 120.1 . .
C10 C9 C8 119.8(3) . .
C10 C9 H9 120.1 . .
C8 C9 H9 120.1 . .
N2 C10 C9 121.5(3) . .
N2 C10 H10 119.3 . .
C9 C10 H10 119.3 . .
O2 C11 O1 123.0(3) . .
O2 C11 C4 121.6(3) . .
O1 C11 C4 115.4(3) . .
O4 C12 O3 123.9(3) . .
O4 C12 C7 118.7(3) . .
O3 C12 C7 117.3(3) . .
N4 C13 C14 122.0(3) . .
N4 C13 H13 119.0 . .
C14 C13 H13 119.0 . .
C15 C14 C13 120.5(3) . .
C15 C14 H14 119.7 . .
C13 C14 H14 119.7 . .
C14 C15 C16 119.3(3) . .
C14 C15 H15 120.4 . .
C16 C15 H15 120.4 . .
C21 C16 C15 116.8(3) . .
C21 C16 C17 118.2(3) . .
C15 C16 C17 125.0(3) . .
C18 C17 C16 121.4(3) . .
C18 C17 H17 119.3 . .
C16 C17 H17 119.3 . .
C17 C18 C19 121.4(3) . .
C17 C18 H18 119.3 . .
C19 C18 H18 119.3 . .
C20 C19 C22 115.9(3) . .
C20 C19 C18 118.7(3) . .
C22 C19 C18 125.4(3) . .
N3 C20 C19 124.3(3) . .
N3 C20 C21 115.9(3) . .
C19 C20 C21 119.8(3) . .
N4 C21 C16 123.3(3) . .
N4 C21 C20 116.3(3) . .
C16 C21 C20 120.5(3) . .
C23 C22 C19 120.0(3) . .
C23 C22 H22 120.0 . .
C19 C22 H22 120.0 . .
C22 C23 C24 119.8(3) . .
C22 C23 H23 120.1 . .
C24 C23 H23 120.1 . .
N3 C24 C23 122.4(3) . .
N3 C24 H24 118.8 . .
C23 C24 H24 118.8 . .
O1 Cu1 O3 91.72(9) . 3_767
O1 Cu1 N3 172.85(10) . .
O3 Cu1 N3 93.88(10) 3_767 .
O1 Cu1 N4 93.61(10) . .
O3 Cu1 N4 167.25(10) 3_767 .
N3 Cu1 N4 81.83(11) . .
O5 N1 C1 119.1(3) . .
O5 N1 C5 120.2(2) . .
C1 N1 C5 120.7(3) . .
O6 N2 C10 119.9(3) . .
O6 N2 C6 120.0(3) . .
C10 N2 C6 120.1(3) . .
C24 N3 C20 117.5(3) . .
C24 N3 Cu1 129.4(2) . .
C20 N3 Cu1 113.0(2) . .
C13 N4 C21 118.0(3) . .
C13 N4 Cu1 129.1(2) . .
C21 N4 Cu1 112.6(2) . .
C11 O1 Cu1 106.8(2) . .
C12 O3 Cu1 103.53(18) . 3_767

loop_
_geom_bond_atom_site_label_1
_geom_bond_atom_site_label_2
_geom_bond_distance
_geom_bond_site_symmetry_2
C1 C2 1.352(4) .
C1 N1 1.356(4) .
C1 H1 0.9300 .
C2 C3 1.374(4) .
C2 H2 0.9300 .
C3 C4 1.384(4) .
C3 H3 0.9300 .
C4 C5 1.386(4) .
C4 C11 1.499(4) .
C5 N1 1.365(4) .
C5 C6 1.482(4) .
C6 N2 1.370(4) .
C6 C7 1.388(4) .
C7 C8 1.391(4) .
C7 C12 1.504(4) .
C8 C9 1.371(5) .
C8 H8 0.9300 .
C9 C10 1.358(5) .
C9 H9 0.9300 .
C10 N2 1.350(4) .
C10 H10 0.9300 .
C11 O2 1.224(4) .
C11 O1 1.278(4) .
C12 O4 1.241(3) .
C12 O3 1.268(4) .
C13 N4 1.333(4) .
C13 C14 1.386(5) .
C13 H13 0.9300 .
C14 C15 1.360(5) .
C14 H14 0.9300 .
C15 C16 1.408(5) .
C15 H15 0.9300 .
C16 C21 1.401(4) .
C16 C17 1.430(5) .
C17 C18 1.349(4) .
C17 H17 0.9300 .
C18 C19 1.424(5) .
C18 H18 0.9300 .
C19 C20 1.401(4) .
C19 C22 1.408(5) .
C20 N3 1.359(4) .
C20 C21 1.429(4) .
C21 N4 1.358(4) .
C22 C23 1.362(5) .
C22 H22 0.9300 .
C23 C24 1.396(5) .
C23 H23 0.9300 .
C24 N3 1.329(4) .
C24 H24 0.9300 .
Cu1 O1 1.933(2) .
Cu1 O3 1.954(2) 3_767
Cu1 N3 2.000(3) .
Cu1 N4 2.005(3) .
N1 O5 1.306(3) .
N2 O6 1.292(3) .
O3 Cu1 1.954(2) 3_767

loop_
_geom_torsion_atom_site_label_1
_geom_torsion_atom_site_label_2
_geom_torsion_atom_site_label_3
_geom_torsion_atom_site_label_4
_geom_torsion
_geom_torsion_site_symmetry_1
_geom_torsion_site_symmetry_4
N1 C1 C2 C3 -0.2(5) . .
C1 C2 C3 C4 -2.5(5) . .
C2 C3 C4 C5 2.6(5) . .
C2 C3 C4 C11 -178.2(3) . .
C3 C4 C5 N1 0.0(4) . .
C11 C4 C5 N1 -179.2(3) . .
C3 C4 C5 C6 -177.9(3) . .
C11 C4 C5 C6 3.0(5) . .
N1 C5 C6 N2 -104.4(3) . .
C4 C5 C6 N2 73.6(4) . .
N1 C5 C6 C7 70.2(4) . .
C4 C5 C6 C7 -111.9(4) . .
N2 C6 C7 C8 -2.5(5) . .
C5 C6 C7 C8 -176.8(3) . .
N2 C6 C7 C12 179.2(3) . .
C5 C6 C7 C12 4.9(5) . .
C6 C7 C8 C9 0.5(5) . .
C12 C7 C8 C9 178.7(3) . .
C7 C8 C9 C10 1.3(6) . .
C8 C9 C10 N2 -1.0(6) . .
C3 C4 C11 O2 -171.4(3) . .
C5 C4 C11 O2 7.7(5) . .
C3 C4 C11 O1 8.4(4) . .
C5 C4 C11 O1 -172.5(3) . .
C6 C7 C12 O4 -161.2(3) . .
C8 C7 C12 O4 20.6(5) . .
C6 C7 C12 O3 21.2(4) . .
C8 C7 C12 O3 -157.0(3) . .
N4 C13 C14 C15 -0.1(5) . .
C13 C14 C15 C16 -0.6(5) . .
C14 C15 C16 C21 0.3(5) . .
C14 C15 C16 C17 -179.4(3) . .
C21 C16 C17 C18 -0.2(5) . .
C15 C16 C17 C18 179.5(3) . .
C16 C17 C18 C19 -0.4(5) . .
C17 C18 C19 C20 1.9(5) . .
C17 C18 C19 C22 -179.4(3) . .
C22 C19 C20 N3 -1.0(5) . .
C18 C19 C20 N3 177.9(3) . .
C22 C19 C20 C21 178.4(3) . .
C18 C19 C20 C21 -2.8(5) . .
C15 C16 C21 N4 0.6(5) . .
C17 C16 C21 N4 -179.6(3) . .
C15 C16 C21 C20 179.5(3) . .
C17 C16 C21 C20 -0.7(5) . .
N3 C20 C21 N4 0.6(4) . .
C19 C20 C21 N4 -178.8(3) . .
N3 C20 C21 C16 -178.4(3) . .
C19 C20 C21 C16 2.3(5) . .
C20 C19 C22 C23 0.2(5) . .
C18 C19 C22 C23 -178.5(3) . .
C19 C22 C23 C24 0.8(5) . .
C22 C23 C24 N3 -1.2(5) . .
C2 C1 N1 O5 -176.8(3) . .
C2 C1 N1 C5 2.9(5) . .
C4 C5 N1 O5 177.0(3) . .
C6 C5 N1 O5 -5.0(4) . .
C4 C5 N1 C1 -2.7(4) . .
C6 C5 N1 C1 175.4(3) . .
C9 C10 N2 O6 178.9(3) . .
C9 C10 N2 C6 -1.2(5) . .
C7 C6 N2 O6 -177.2(3) . .
C5 C6 N2 O6 -2.3(4) . .
C7 C6 N2 C10 2.9(4) . .
C5 C6 N2 C10 177.8(3) . .
C23 C24 N3 C20 0.5(5) . .
C23 C24 N3 Cu1 177.1(3) . .
C19 C20 N3 C24 0.6(5) . .
C21 C20 N3 C24 -178.7(3) . .
C19 C20 N3 Cu1 -176.5(3) . .
C21 C20 N3 Cu1 4.1(3) . .
O3 Cu1 N3 C24 -14.0(3) 3_767 .
N4 Cu1 N3 C24 178.0(3) . .
O3 Cu1 N3 C20 162.7(2) 3_767 .
N4 Cu1 N3 C20 -5.3(2) . .
C14 C13 N4 C21 1.0(5) . .
C14 C13 N4 Cu1 -173.3(3) . .
C16 C21 N4 C13 -1.3(5) . .
C20 C21 N4 C13 179.8(3) . .
C16 C21 N4 Cu1 173.9(2) . .
C20 C21 N4 Cu1 -5.0(3) . .
O1 Cu1 N4 C13 -5.4(3) . .
O3 Cu1 N4 C13 109.1(5) 3_767 .
N3 Cu1 N4 C13 -179.9(3) . .
O1 Cu1 N4 C21 -180.0(2) . .
O3 Cu1 N4 C21 -65.5(5) 3_767 .
N3 Cu1 N4 C21 5.6(2) . .
O2 C11 O1 Cu1 9.7(4) . .
C4 C11 O1 Cu1 -170.0(2) . .
O3 Cu1 O1 C11 77.0(2) 3_767 .
N4 Cu1 O1 C11 -114.6(2) . .
O4 C12 O3 Cu1 -11.5(4) . 3_767
C7 C12 O3 Cu1 165.9(2) . 3_767
